data_7062363
loop_
_publ_author_name
'Youssef, Khaled'
'Allain, Magali'
'Cauchy, Thomas'
'Gohier, Fr\'ed\'eric'

_publ_section_title
;
 Dimerization reactions with oxidized brominated thiophenes
;
_journal_issue 15
_journal_name_full 'New Journal of Chemistry'
_journal_page_first 7375
_journal_page_last 7380
_journal_paper_doi 10.1039/D3NJ00029J
_journal_volume 47
_journal_year 2023
_chemical_formula_moiety 'C8 H6 Br2 O3 S2'
_chemical_formula_sum 'C8 H6 Br2 O3 S2'
_chemical_formula_weight 374.07
_space_group_IT_number 14
_space_group_name_Hall '-P 2yn'
_space_group_name_H-M_alt 'P 1 21/n 1'
_symmetry_cell_setting monoclinic
_symmetry_Int_Tables_number 14
_symmetry_space_group_name_Hall '-P 2yn'
_symmetry_space_group_name_H-M 'P 1 21/n 1'
_atom_sites_solution_hydrogens geom
_atom_sites_solution_primary dual
_atom_sites_solution_secondary difmap
_audit_creation_date 2022-06-07T18:10:47-00:00
_audit_creation_method 'WinGX routine CIF_UPDATE'
_audit_update_record
;
2022-12-21 deposited with the CCDC.	2023-03-13 downloaded from the CCDC.
;
_cell_angle_alpha 90
_cell_angle_beta 99.564(7)
_cell_angle_gamma 90
_cell_formula_units_Z 4
_cell_length_a 7.8922(6)
_cell_length_b 10.1295(7)
_cell_length_c 14.0460(10)
_cell_measurement_reflns_used 3451
_cell_measurement_temperature 294.10(10)
_cell_measurement_theta_max 76.022
_cell_measurement_theta_min 5.401
_cell_volume 1107.29(14)
_computing_cell_refinement 'CrysAlisPro 1.171.41.118a (Rigaku OD, 2021)'
_computing_data_collection 'CrysAlisPro 1.171.41.118a (Rigaku OD, 2021)'
_computing_data_reduction 'CrysAlisPro 1.171.41.118a (Rigaku OD, 2021)'
_computing_molecular_graphics 'DIAMOND 3.2k (Crystal Impact GbR, 2014)'
_computing_publication_material 'WinGX publication routines (Farrugia, V2018)'
_computing_structure_refinement 'SHELXL-2018/3 (Sheldrick, 2018)'
_computing_structure_solution 'SHELXT-2018/2 (Sheldrick, 2018)'
_diffrn_ambient_temperature 294.10(10)
_diffrn_detector_area_resol_mean 5.199
_diffrn_measured_fraction_theta_full 0.982
_diffrn_measured_fraction_theta_max 0.971
_diffrn_measurement_device_type 'SuperNova, Single source at offset, AtlasS2'
_diffrn_measurement_method '\w scans'
_diffrn_radiation_monochromator mirror
_diffrn_radiation_type CuK\a
_diffrn_radiation_wavelength 1.54184
_diffrn_reflns_av_R_equivalents 0.0443
_diffrn_reflns_av_unetI/netI 0.0465
_diffrn_reflns_Laue_measured_fraction_full 0.982
_diffrn_reflns_Laue_measured_fraction_max 0.971
_diffrn_reflns_limit_h_max 9
_diffrn_reflns_limit_h_min -9
_diffrn_reflns_limit_k_max 12
_diffrn_reflns_limit_k_min -11
_diffrn_reflns_limit_l_max 16
_diffrn_reflns_limit_l_min -17
_diffrn_reflns_number 4877
_diffrn_reflns_point_group_measured_fraction_full 0.982
_diffrn_reflns_point_group_measured_fraction_max 0.971
_diffrn_reflns_theta_full 74
_diffrn_reflns_theta_max 76.168
_diffrn_reflns_theta_min 5.41
_exptl_absorpt_coefficient_mu 12.707
_exptl_absorpt_correction_T_max 1
_exptl_absorpt_correction_T_min 0.44962
_exptl_absorpt_correction_type multi-scan
_exptl_absorpt_process_details
;
        CrysAlisPro 1.171.41.118a (Rigaku Oxford Diffraction, 2021)
        Empirical absorption correction using spherical harmonics,
        implemented in SCALE3 ABSPACK scaling algorithm.
;
_exptl_crystal_colour colorless
_exptl_crystal_density_diffrn 2.244
_exptl_crystal_description prism
_exptl_crystal_F_000 720
_exptl_crystal_size_max 0.313
_exptl_crystal_size_mid 0.298
_exptl_crystal_size_min 0.157
_refine_diff_density_max 0.686
_refine_diff_density_min -1.274
_refine_diff_density_rms 0.158
_refine_ls_extinction_method none
_refine_ls_goodness_of_fit_ref 1.058
_refine_ls_hydrogen_treatment constr
_refine_ls_matrix_type full
_refine_ls_number_parameters 136
_refine_ls_number_reflns 2246
_refine_ls_number_restraints 0
_refine_ls_restrained_S_all 1.058
_refine_ls_R_factor_all 0.0489
_refine_ls_R_factor_gt 0.0452
_refine_ls_shift/su_max 0.001
_refine_ls_shift/su_mean 0
_refine_ls_structure_factor_coef Fsqd
_refine_ls_weighting_details 'w=1/[\s^2^(Fo^2^)+(0.0751P)^2^+1.2680P] where P=(Fo^2^+2Fc^2^)/3'
_refine_ls_weighting_scheme calc
_refine_ls_wR_factor_gt 0.121
_refine_ls_wR_factor_ref 0.1261
_reflns_Friedel_coverage 0
_reflns_number_gt 2043
_reflns_number_total 2246
_reflns_threshold_expression 'I > 2\s(I)'
_cod_data_source_file d3nj00029j2.cif
_cod_data_source_block ky113_auto
_cod_depositor_comments 'Adding full bibliography for 7062361--7062363.cif.'
_cod_original_sg_symbol_H-M 'P 21/n'
_cod_database_code 7062363
_shelx_shelxl_version_number 2018/3

loop_
_symmetry_equiv_pos_as_xyz
'x, y, z'
'-x+1/2, y+1/2, -z+1/2'
'-x, -y, -z'
'x-1/2, -y-1/2, z-1/2'

loop_
_atom_site_label
_atom_site_type_symbol
_atom_site_fract_x
_atom_site_fract_y
_atom_site_fract_z
_atom_site_U_iso_or_equiv
_atom_site_adp_type
_atom_site_occupancy
_atom_site_site_symmetry_order
_atom_site_calc_flag
_atom_site_refinement_flags_posn
_atom_site_refinement_flags_adp
_atom_site_refinement_flags_occupancy
_atom_site_disorder_assembly
_atom_site_disorder_group
C1 C 0.5870(5) 0.7025(4) 0.6749(3) 0.0344(8) Uani 1 1 d . . . . .
H1 H 0.543655 0.720846 0.731179 0.041 Uiso 1 1 calc R U . . .
C2 C 0.7350(5) 0.6425(4) 0.6719(3) 0.0300(7) Uani 1 1 d . . . . .
C3 C 0.7946(4) 0.6269(3) 0.5774(3) 0.0241(6) Uani 1 1 d . . . . .
H3 H 0.801934 0.533228 0.561201 0.029 Uiso 1 1 calc R U . . .
C4 C 0.6637(4) 0.6987(4) 0.5003(2) 0.0250(7) Uani 1 1 d . . . . .
H4 H 0.624884 0.638615 0.446341 0.03 Uiso 1 1 calc R U . . .
C5 C 0.7593(4) 0.8160(4) 0.4646(2) 0.0274(7) Uani 1 1 d . . . . .
H5 H 0.696397 0.86179 0.408135 0.033 Uiso 1 1 calc R U . . .
C6 C 0.8410(5) 0.9048(4) 0.5447(3) 0.0285(7) Uani 1 1 d . . . . .
H6 H 0.812892 0.993002 0.55183 0.034 Uiso 1 1 calc R U . . .
C7 C 0.9593(4) 0.8383(4) 0.6039(2) 0.0252(7) Uani 1 1 d . . . . .
C8 C 0.9695(4) 0.6974(4) 0.5747(2) 0.0243(7) Uani 1 1 d . . . . .
H8 H 1.071688 0.649545 0.605957 0.029 Uiso 1 1 calc R U . . .
O1 O 0.4447(4) 0.8805(3) 0.5503(2) 0.0395(7) Uani 1 1 d . . . . .
O2 O 0.3474(4) 0.6501(4) 0.5295(3) 0.0512(9) Uani 1 1 d . . . . .
O3 O 0.9218(5) 0.6113(4) 0.3862(2) 0.0482(8) Uani 1 1 d . . . . .
S1 S 0.48440(10) 0.74239(9) 0.55865(7) 0.0273(2) Uani 1 1 d . . . . .
S2 S 0.96141(12) 0.73278(10) 0.44417(6) 0.0308(2) Uani 1 1 d . . . . .
Br1 Br 0.87123(6) 0.57186(6) 0.78275(3) 0.0488(2) Uani 1 1 d . . . . .
Br2 Br 1.10763(6) 0.90428(5) 0.71235(3) 0.04582(19) Uani 1 1 d . . . . .

loop_
_atom_site_aniso_label
_atom_site_aniso_U_11
_atom_site_aniso_U_22
_atom_site_aniso_U_33
_atom_site_aniso_U_23
_atom_site_aniso_U_13
_atom_site_aniso_U_12
C1 0.0260(18) 0.042(2) 0.0372(19) 0.0074(16) 0.0116(15) -0.0006(16)
C2 0.0230(17) 0.0327(18) 0.0335(17) 0.0110(14) 0.0021(14) -0.0044(14)
C3 0.0118(14) 0.0252(15) 0.0350(17) 0.0016(13) 0.0027(12) 0.0010(12)
C4 0.0150(15) 0.0304(17) 0.0287(15) -0.0029(13) 0.0008(12) 0.0019(13)
C5 0.0189(16) 0.0357(18) 0.0275(16) 0.0095(14) 0.0037(12) 0.0072(14)
C6 0.0219(17) 0.0267(16) 0.0394(18) 0.0021(14) 0.0128(14) -0.0009(13)
C7 0.0165(15) 0.0312(16) 0.0287(15) -0.0010(13) 0.0063(12) -0.0042(13)
C8 0.0147(15) 0.0316(17) 0.0264(15) 0.0005(12) 0.0027(12) 0.0005(12)
O1 0.0289(14) 0.0383(15) 0.0526(17) 0.0048(13) 0.0101(13) 0.0107(12)
O2 0.0184(14) 0.055(2) 0.079(2) -0.0105(18) 0.0042(14) -0.0093(14)
O3 0.0451(19) 0.064(2) 0.0341(14) -0.0169(14) 0.0021(13) 0.0202(16)
S1 0.0117(4) 0.0317(4) 0.0384(5) 0.0014(3) 0.0044(3) 0.0006(3)
S2 0.0213(4) 0.0451(5) 0.0270(4) 0.0021(3) 0.0073(3) 0.0100(3)
Br1 0.0353(3) 0.0698(4) 0.0394(3) 0.0253(2) 0.0009(2) 0.0009(2)
Br2 0.0384(3) 0.0563(3) 0.0404(3) -0.01187(19) -0.0002(2) -0.0177(2)

loop_
_atom_type_symbol
_atom_type_description
_atom_type_scat_dispersion_real
_atom_type_scat_dispersion_imag
_atom_type_scat_source
C C 0.0181 0.0091 'International Tables Vol C Tables 4.2.6.8 and 6.1.1.4'
H H 0 0 'International Tables Vol C Tables 4.2.6.8 and 6.1.1.4'
O O 0.0492 0.0322 'International Tables Vol C Tables 4.2.6.8 and 6.1.1.4'
S S 0.3331 0.5567 'International Tables Vol C Tables 4.2.6.8 and 6.1.1.4'
Br Br -0.6763 1.2805 'International Tables Vol C Tables 4.2.6.8 and 6.1.1.4'

loop_
_geom_angle_atom_site_label_1
_geom_angle_atom_site_label_2
_geom_angle_atom_site_label_3
_geom_angle
_geom_angle_site_symmetry_1
_geom_angle_site_symmetry_3
_geom_angle_publ_flag
C2 C1 S1 110.5(3) . . ?
C2 C1 H1 124.7 . . ?
S1 C1 H1 124.7 . . ?
C1 C2 C3 119.2(3) . . ?
C1 C2 Br1 122.3(3) . . ?
C3 C2 Br1 118.4(3) . . ?
C2 C3 C4 107.6(3) . . ?
C2 C3 C8 112.7(3) . . ?
C4 C3 C8 104.9(3) . . ?
C2 C3 H3 110.5 . . ?
C4 C3 H3 110.5 . . ?
C8 C3 H3 110.5 . . ?
C5 C4 C3 106.5(3) . . ?
C5 C4 S1 115.1(2) . . ?
C3 C4 S1 106.2(2) . . ?
C5 C4 H4 109.6 . . ?
C3 C4 H4 109.6 . . ?
S1 C4 H4 109.6 . . ?
C6 C5 C4 113.1(3) . . ?
C6 C5 S2 96.6(2) . . ?
C4 C5 S2 100.4(2) . . ?
C6 C5 H5 114.8 . . ?
C4 C5 H5 114.8 . . ?
S2 C5 H5 114.8 . . ?
C7 C6 C5 109.6(3) . . ?
C7 C6 H6 125.2 . . ?
C5 C6 H6 125.2 . . ?
C6 C7 C8 112.2(3) . . ?
C6 C7 Br2 127.3(3) . . ?
C8 C7 Br2 120.5(2) . . ?
C7 C8 C3 110.0(3) . . ?
C7 C8 S2 95.3(2) . . ?
C3 C8 S2 103.1(2) . . ?
C7 C8 H8 115.4 . . ?
C3 C8 H8 115.4 . . ?
S2 C8 H8 115.4 . . ?
O1 S1 O2 117.9(2) . . ?
O1 S1 C1 111.3(2) . . ?
O2 S1 C1 109.0(2) . . ?
O1 S1 C4 112.28(18) . . ?
O2 S1 C4 108.73(19) . . ?
C1 S1 C4 95.27(18) . . ?
O3 S2 C8 110.60(19) . . ?
O3 S2 C5 110.61(19) . . ?
C8 S2 C5 79.96(15) . . ?

loop_
_geom_bond_atom_site_label_1
_geom_bond_atom_site_label_2
_geom_bond_distance
_geom_bond_site_symmetry_2
_geom_bond_publ_flag
C1 C2 1.324(6) . ?
C1 S1 1.746(4) . ?
C1 H1 0.93 . ?
C2 C3 1.488(5) . ?
C2 Br1 1.880(4) . ?
C3 C4 1.549(5) . ?
C3 C8 1.561(4) . ?
C3 H3 0.98 . ?
C4 C5 1.535(5) . ?
C4 S1 1.804(4) . ?
C4 H4 0.98 . ?
C5 C6 1.500(5) . ?
C5 S2 1.868(4) . ?
C5 H5 0.98 . ?
C6 C7 1.326(5) . ?
C6 H6 0.93 . ?
C7 C8 1.491(5) . ?
C7 Br2 1.882(3) . ?
C8 S2 1.859(3) . ?
C8 H8 0.98 . ?
O1 S1 1.434(3) . ?
O2 S1 1.436(3) . ?
O3 S2 1.480(4) . ?
